data_7227019
loop_
_publ_author_name
'Jia, Jiage'
'Zhang, Yanhui'
'Zhang, Panpan'
'Ma, Pengtao'
'Zhang, Dongdi'
'Wang, Jingping'
'Niu, Jingyang'

_publ_section_title
;
 Synthesis and characterization of a series of novel
 polyoxometalate-supported carbonyl manganese derivatives
;
_journal_name_full 'RSC Adv.'
_journal_paper_doi 10.1039/C6RA23547F
_journal_year 2016
_chemical_formula_moiety 'C6 Mn5.5 O82 Sb2 W18.5, 2(Mn O6), 2(C4 H12 N), 12(O)'
_chemical_formula_sum 'C14 H92 Mn7.5 N2 O106 Sb2 W18.5'
_chemical_formula_weight 6041.67
_chemical_name_systematic
;
 ?
;
_space_group_crystal_system triclinic
_space_group_IT_number 2
_space_group_name_Hall '-P 1'
_space_group_name_H-M_alt 'P -1'
_symmetry_space_group_name_Hall '-P 1'
_symmetry_space_group_name_H-M 'P -1'
_atom_sites_solution_hydrogens geom
_atom_sites_solution_primary direct
_audit_creation_date 2016-04-04
_audit_creation_method
;
Olex2 1.2
(compiled 2016.02.19 svn.r3266 for OlexSys, GUI svn.r5155)
;
_audit_update_record
;
2016-09-21 deposited with the CCDC.
2016-11-07 downloaded from the CCDC.
;
_cell_angle_alpha 77.307(2)
_cell_angle_beta 86.633(2)
_cell_angle_gamma 63.697(2)
_cell_formula_units_Z 1
_cell_length_a 12.5810(19)
_cell_length_b 13.282(2)
_cell_length_c 19.926(3)
_cell_measurement_reflns_used 7144
_cell_measurement_temperature 293(2)
_cell_measurement_theta_max 25.0
_cell_measurement_theta_min 2.5
_cell_volume 2909.1(8)
_computing_cell_refinement 'SAINT v7.34A (Bruker, 200?)'
_computing_data_collection 'Bruker SMART'
_computing_data_reduction 'SAINT v7.34A (Bruker, 200?)'
_computing_molecular_graphics 'Olex2 (Dolomanov et al., 2009)'
_computing_publication_material 'Olex2 (Dolomanov et al., 2009)'
_computing_structure_refinement 'ShelXL (Sheldrick, 2015)'
_computing_structure_solution 'ShelXS-1997 (Sheldrick, 2008)'
_diffrn_ambient_temperature 293(2)
_diffrn_measured_fraction_theta_full 0.988
_diffrn_measured_fraction_theta_max 0.988
_diffrn_measurement_device_type 'CCD area detector'
_diffrn_measurement_method 'phi and omega scans'
_diffrn_radiation_monochromator graphite
_diffrn_radiation_type MoK\a
_diffrn_radiation_wavelength 0.71073
_diffrn_reflns_av_R_equivalents 0.0331
_diffrn_reflns_av_unetI/netI 0.0610
_diffrn_reflns_Laue_measured_fraction_full 0.988
_diffrn_reflns_Laue_measured_fraction_max 0.988
_diffrn_reflns_limit_h_max 7
_diffrn_reflns_limit_h_min -15
_diffrn_reflns_limit_k_max 15
_diffrn_reflns_limit_k_min -15
_diffrn_reflns_limit_l_max 22
_diffrn_reflns_limit_l_min -23
_diffrn_reflns_number 14896
_diffrn_reflns_point_group_measured_fraction_full 0.988
_diffrn_reflns_point_group_measured_fraction_max 0.988
_diffrn_reflns_theta_full 25.100
_diffrn_reflns_theta_max 25.100
_diffrn_reflns_theta_min 1.752
_exptl_absorpt_coefficient_mu 19.549
_exptl_absorpt_correction_T_max 0.1115
_exptl_absorpt_correction_T_min 0.093579
_exptl_absorpt_correction_type multi-scan
_exptl_absorpt_process_details
;
SADABS-2004/1 (Bruker,2004) was used for absorption correction.
R(int) was 0.1158 before and 0.0315 after correction.
The Ratio of minimum to maximum transmission is 0.0936.
The \l/2 correction factor is 0.0015.
;
_exptl_crystal_colour yellow
_exptl_crystal_colour_primary yellow
_exptl_crystal_density_diffrn 3.449
_exptl_crystal_density_method 'not measured'
_exptl_crystal_description block
_exptl_crystal_F_000 2696
_exptl_crystal_size_max 0.41
_exptl_crystal_size_mid 0.33
_exptl_crystal_size_min 0.2
_refine_diff_density_max 3.032
_refine_diff_density_min -2.289
_refine_diff_density_rms 0.306
_refine_ls_extinction_method none
_refine_ls_goodness_of_fit_ref 1.032
_refine_ls_hydrogen_treatment constr
_refine_ls_matrix_type full
_refine_ls_number_parameters 675
_refine_ls_number_reflns 10234
_refine_ls_number_restraints 24
_refine_ls_restrained_S_all 1.032
_refine_ls_R_factor_all 0.0505
_refine_ls_R_factor_gt 0.0397
_refine_ls_shift/su_max 0.001
_refine_ls_shift/su_mean 0.000
_refine_ls_structure_factor_coef Fsqd
_refine_ls_weighting_details 'w=1/[\s^2^(Fo^2^)+(0.0447P)^2^+17.7462P] where P=(Fo^2^+2Fc^2^)/3'
_refine_ls_weighting_scheme calc
_refine_ls_wR_factor_gt 0.0977
_refine_ls_wR_factor_ref 0.1028
_reflns_Friedel_coverage 0.000
_reflns_number_gt 8478
_reflns_number_total 10234
_reflns_threshold_expression 'I > 2\s(I)'
_cod_data_source_file c6ra23547f2.cif
_cod_data_source_block njy1
_cod_original_formula_sum 'C14 H92 Mn7.50 N2 O106 Sb2 W18.50'
_cod_database_code 7227019
_shelx_space_group_comment
;
The symmetry employed for this shelxl refinement is uniquely defined
by the following loop, which should always be used as a source of
symmetry information in preference to the above space-group names.
They are only intended as comments.
;
_shelx_estimated_absorpt_t_max 0.111
_shelx_estimated_absorpt_t_min 0.046
_olex2_refinement_description
;
1. Fixed Uiso
 At 1.5 times of:
  All C(H,H,H) groups
2. Uiso/Uaniso restraints and constraints
Uanis(C4) \\sim Ueq, Uanis(C5) \\sim Ueq, Uanis(C6) \\sim Ueq, Uanis(C7) \\sim
Ueq: with sigma of 0.01 and sigma for terminal atoms of 0.02
3. Others
 Fixed Sof: W10(0.25) Mn1(0.75)
4.a Me refined with riding coordinates:
 C4(H4A,H4B,H4C), C5(H5A,H5B,H5C), C6(H6A,H6B,H6C), C7(H7A,H7B,H7C)
;
_shelx_shelxl_version_number 2014/7
_olex2_submission_special_instructions 'No special instructions were received'

loop_
_space_group_symop_operation_xyz
'x, y, z'
'-x, -y, -z'

loop_
_atom_site_label
_atom_site_type_symbol
_atom_site_fract_x
_atom_site_fract_y
_atom_site_fract_z
_atom_site_U_iso_or_equiv
_atom_site_adp_type
_atom_site_occupancy
_atom_site_site_symmetry_order
_atom_site_calc_flag
_atom_site_refinement_flags_posn
_atom_site_refinement_flags_adp
_atom_site_refinement_flags_occupancy
_atom_site_disorder_assembly
_atom_site_disorder_group
W1 W 0.59999(4) 0.15751(4) 0.76448(3) 0.02124(12) Uani 1 1 d . . . . .
W2 W 0.65627(4) -0.04717(4) 0.90902(2) 0.01794(12) Uani 1 1 d . . . . .
W3 W 0.56512(4) -0.08162(4) 0.76249(3) 0.02054(12) Uani 1 1 d . . . . .
W4 W 0.25364(4) 0.08959(4) 0.69325(3) 0.02165(12) Uani 1 1 d . . . . .
W5 W 0.30402(4) -0.11114(4) 0.83624(3) 0.01991(12) Uani 1 1 d . . . . .
W6 W 0.07248(4) 0.14020(4) 0.82525(3) 0.02164(12) Uani 1 1 d . . . . .
W7 W 0.10747(4) 0.39570(4) 0.82691(3) 0.02270(13) Uani 1 1 d . . . . .
W8 W 0.37322(4) 0.38363(4) 0.84109(3) 0.02144(12) Uani 1 1 d . . . . .
W9 W 0.29159(4) 0.35116(4) 0.69648(3) 0.02201(12) Uani 1 1 d . . . . .
Sb1 Sb 0.35163(6) 0.11814(6) 0.87424(4) 0.01539(17) Uani 1 1 d . . . . .
W10 W 0.4704(4) -0.2080(4) 0.9978(2) 0.0200(15) Uiso 0.25 1 d . . P A 1
Mn1 Mn 0.4823(4) -0.2047(5) 0.9960(3) 0.0157(18) Uiso 0.75 1 d . . P A 2
Mn2 Mn 0.05131(16) 0.23500(17) 0.98615(10) 0.0254(4) Uani 1 1 d . . . . .
Mn3 Mn 0.50801(18) 0.11998(19) 0.63460(10) 0.0314(5) Uani 1 1 d . . . . .
Mn4 Mn 0.99913(17) 0.18872(17) 0.26295(11) 0.0310(5) Uani 1 1 d . . . . .
O1W O 0.5633(13) -0.3345(12) 0.9430(8) 0.084(4) Uani 1 1 d . . . . .
O2W O 0.3767(11) -0.2853(13) 1.0467(6) 0.071(4) Uani 1 1 d . . . . .
O3W O -0.1282(9) 0.3470(11) 0.9385(7) 0.064(4) Uani 1 1 d . . . . .
O4W O -0.0030(11) 0.3611(10) 1.0512(6) 0.062(3) Uani 1 1 d . . . . .
O5W O -0.0317(13) 0.1337(15) 1.0479(7) 0.088(5) Uani 1 1 d . . . . .
O6W O 0.9590(10) 0.3214(9) 0.3222(5) 0.045(3) Uani 1 1 d . . . . .
O7W O 1.0982(8) 0.2641(8) 0.1950(5) 0.038(2) Uani 1 1 d . . . . .
O8W O 1.1518(8) 0.0779(9) 0.3347(5) 0.044(3) Uani 1 1 d . . . . .
O9W O 1.0583(9) 0.0608(9) 0.1995(6) 0.044(3) Uani 1 1 d . . . . .
O1 O 0.6869(8) 0.2097(8) 0.7142(5) 0.032(2) Uani 1 1 d . . . . .
O2 O 0.7107(7) 0.0481(7) 0.8302(4) 0.0210(18) Uani 1 1 d . . . . .
O3 O 0.6243(7) 0.0308(7) 0.7170(4) 0.0257(19) Uani 1 1 d . . . . .
O4 O 0.5253(7) 0.2651(7) 0.8155(4) 0.0233(19) Uani 1 1 d . . . . .
O5 O 0.4553(7) 0.2278(7) 0.7030(4) 0.0234(19) Uani 1 1 d . . . . .
O6 O 0.5054(6) 0.0564(6) 0.8289(4) 0.0178(17) Uani 1 1 d . . . . .
O7 O 0.6055(8) 0.0714(8) 0.9485(5) 0.033(2) Uani 1 1 d . . . . .
O8 O 0.7969(8) -0.1356(8) 0.9467(5) 0.032(2) Uani 1 1 d . . . . .
O9 O 0.5699(7) -0.1142(8) 0.9483(4) 0.028(2) Uani 1 1 d . . . . .
O10 O 0.6814(7) -0.1362(7) 0.8307(4) 0.0232(19) Uani 1 1 d . . . . .
O11 O 0.6337(8) -0.1789(8) 0.7117(5) 0.033(2) Uani 1 1 d . . . . .
O12 O 0.4679(7) -0.1356(7) 0.8111(4) 0.0235(19) Uani 1 1 d . . . . .
O13 O 0.4280(7) 0.0337(7) 0.7008(4) 0.0204(18) Uani 1 1 d . . . . .
O14 O 0.2333(8) 0.0907(8) 0.6093(5) 0.036(2) Uani 1 1 d . . . . .
O15 O 0.2824(7) -0.0638(7) 0.7337(5) 0.026(2) Uani 1 1 d . . . . .
O16 O 0.1011(7) 0.1383(7) 0.7233(5) 0.026(2) Uani 1 1 d . . . . .
O17 O 0.2456(7) 0.2393(7) 0.6825(4) 0.0222(18) Uani 1 1 d . . . . .
O18 O 0.2688(7) 0.0758(7) 0.8117(4) 0.0181(17) Uani 1 1 d . . . . .
O19 O 0.3152(8) -0.2465(8) 0.8430(5) 0.033(2) Uani 1 1 d . . . . .
O20 O 0.3400(8) -0.1111(8) 0.9214(4) 0.030(2) Uani 1 1 d . . . . .
O21 O 0.1379(7) -0.0275(7) 0.8374(4) 0.0233(19) Uani 1 1 d . . . . .
O22 O -0.0736(8) 0.1659(8) 0.8187(6) 0.039(2) Uani 1 1 d . . . . .
O23 O 0.0971(8) 0.1295(7) 0.9133(4) 0.029(2) Uani 1 1 d . . . . .
O24 O 0.0628(7) 0.2916(7) 0.7999(4) 0.0215(18) Uani 1 1 d . . . . .
O25 O -0.0282(8) 0.5125(8) 0.8220(5) 0.038(2) Uani 1 1 d . . . . .
O26 O 0.1272(8) 0.3235(7) 0.9140(4) 0.028(2) Uani 1 1 d . . . . .
O27 O 0.2053(7) 0.4723(7) 0.8415(5) 0.027(2) Uani 1 1 d . . . . .
O28 O 0.1417(7) 0.4380(7) 0.7268(5) 0.030(2) Uani 1 1 d . . . . .
O29 O 0.2951(6) 0.2734(6) 0.8124(4) 0.0162(17) Uani 1 1 d . . . . .
O30 O 0.4182(8) 0.4835(7) 0.8533(5) 0.035(2) Uani 1 1 d . . . . .
O31 O 0.3922(8) 0.2926(8) 0.9248(5) 0.031(2) Uani 1 1 d . . . . .
O32 O 0.3532(7) 0.4267(7) 0.7399(4) 0.027(2) Uani 1 1 d . . . . .
O33 O 0.2834(9) 0.4243(8) 0.6136(5) 0.036(2) Uani 1 1 d . . . . .
O34 O 0.3299(10) 0.2519(10) 0.5201(5) 0.053(3) Uani 1 1 d . . . . .
O35 O 0.6037(13) -0.0539(13) 0.5528(7) 0.081(4) Uani 1 1 d . . . . .
O36 O 0.6417(15) 0.2347(16) 0.5556(7) 0.100(6) Uani 1 1 d . . . . .
C1 C 0.3956(13) 0.2011(15) 0.5681(8) 0.044(4) Uani 1 1 d . . . . .
C2 C 0.5656(14) 0.0144(14) 0.5857(8) 0.046(4) Uani 1 1 d . . . . .
C3 C 0.5911(15) 0.1905(16) 0.5888(9) 0.054(5) Uani 1 1 d . . . . .
C4 C 0.514(4) 0.710(4) 0.609(2) 0.186(16) Uani 1 1 d . U . . .
H4A H 0.4676 0.7891 0.6116 0.280 Uiso 1 1 calc R . . . .
H4B H 0.5941 0.6847 0.6255 0.280 Uiso 1 1 calc R . . . .
H4C H 0.5150 0.7036 0.5617 0.280 Uiso 1 1 calc R . . . .
C5 C 0.353(3) 0.660(3) 0.624(2) 0.178(16) Uani 1 1 d . U . . .
H5A H 0.2931 0.7335 0.6285 0.267 Uiso 1 1 calc R . . . .
H5B H 0.3572 0.6555 0.5759 0.267 Uiso 1 1 calc R . . . .
H5C H 0.3339 0.6005 0.6498 0.267 Uiso 1 1 calc R . . . .
C6 C 0.478(4) 0.644(3) 0.7189(19) 0.175(15) Uani 1 1 d . U . . .
H6A H 0.4252 0.7184 0.7271 0.262 Uiso 1 1 calc R . . . .
H6B H 0.4585 0.5867 0.7475 0.262 Uiso 1 1 calc R . . . .
H6C H 0.5583 0.6274 0.7296 0.262 Uiso 1 1 calc R . . . .
C7 C 0.542(4) 0.536(5) 0.638(3) 0.25(2) Uani 1 1 d . U . . .
H7A H 0.5174 0.4805 0.6637 0.368 Uiso 1 1 calc R . . . .
H7B H 0.5419 0.5357 0.5901 0.368 Uiso 1 1 calc R . . . .
H7C H 0.6210 0.5168 0.6540 0.368 Uiso 1 1 calc R . . . .
O10W O 0.8991(11) 0.1022(11) 0.3195(6) 0.062(3) Uani 1 1 d . . . . .
O11W O 0.8503(9) 0.3041(8) 0.1959(7) 0.061(4) Uani 1 1 d . . . . .
O12W O -0.1853(12) 0.5783(13) 0.9864(9) 0.093(5) Uani 1 1 d . . . . .
O13W O 0.3300(14) -0.4212(13) 0.9759(8) 0.094(5) Uani 1 1 d . . . . .
O14W O -0.1741(14) 0.6763(18) 0.6453(11) 0.127(8) Uani 1 1 d . . . . .
O15W O -0.1581(12) 0.0873(13) 0.9633(10) 0.099(6) Uani 1 1 d . . . . .
O16W O 0.8947(16) 0.194(3) 0.6492(8) 0.185(13) Uani 1 1 d . . . . .
O17W O 0.277(2) -0.367(2) 1.1746(15) 0.191(12) Uani 1 1 d . . . . .
N1 N 0.4660(18) 0.6431(18) 0.6482(9) 0.079(5) Uani 1 1 d . . . . .

loop_
_atom_site_aniso_label
_atom_site_aniso_U_11
_atom_site_aniso_U_22
_atom_site_aniso_U_33
_atom_site_aniso_U_23
_atom_site_aniso_U_13
_atom_site_aniso_U_12
W1 0.0198(3) 0.0213(3) 0.0187(3) -0.0015(2) 0.0018(2) -0.0071(2)
W2 0.0174(2) 0.0178(3) 0.0147(2) -0.0034(2) -0.00074(19) -0.0042(2)
W3 0.0195(3) 0.0216(3) 0.0176(3) -0.0080(2) 0.0015(2) -0.0048(2)
W4 0.0223(3) 0.0234(3) 0.0171(3) -0.0054(2) -0.0028(2) -0.0073(2)
W5 0.0227(3) 0.0180(3) 0.0189(3) -0.0050(2) -0.0019(2) -0.0081(2)
W6 0.0196(3) 0.0217(3) 0.0230(3) -0.0059(2) -0.0005(2) -0.0080(2)
W7 0.0220(3) 0.0151(3) 0.0258(3) -0.0040(2) 0.0005(2) -0.0037(2)
W8 0.0257(3) 0.0151(3) 0.0207(3) -0.0012(2) -0.0019(2) -0.0073(2)
W9 0.0241(3) 0.0182(3) 0.0175(3) 0.0010(2) -0.0023(2) -0.0056(2)
Sb1 0.0156(4) 0.0131(4) 0.0147(4) -0.0031(3) -0.0001(3) -0.0038(3)
Mn2 0.0203(10) 0.0293(11) 0.0194(10) -0.0055(8) 0.0011(8) -0.0044(9)
Mn3 0.0303(11) 0.0406(13) 0.0162(10) -0.0049(9) 0.0023(9) -0.0102(10)
Mn4 0.0250(11) 0.0247(11) 0.0386(13) -0.0072(9) 0.0033(9) -0.0070(9)
O1W 0.082(10) 0.060(9) 0.079(10) -0.020(8) -0.015(8) 0.001(8)
O2W 0.058(8) 0.106(11) 0.049(8) -0.008(8) -0.014(6) -0.037(8)
O3W 0.025(6) 0.071(8) 0.075(9) -0.024(7) -0.014(6) 0.004(6)
O4W 0.066(8) 0.061(8) 0.045(7) -0.033(6) 0.002(6) -0.005(7)
O5W 0.093(11) 0.145(14) 0.042(8) 0.007(9) 0.016(7) -0.082(11)
O6W 0.063(7) 0.037(6) 0.027(6) -0.007(5) 0.000(5) -0.015(5)
O7W 0.035(5) 0.030(5) 0.044(6) -0.011(5) 0.014(5) -0.009(5)
O8W 0.031(5) 0.048(7) 0.035(6) 0.002(5) 0.002(5) -0.007(5)
O9W 0.037(6) 0.041(6) 0.064(8) -0.021(6) 0.009(5) -0.022(5)
O1 0.035(5) 0.035(5) 0.024(5) 0.001(4) 0.002(4) -0.019(5)
O2 0.016(4) 0.029(5) 0.014(4) 0.000(4) 0.001(3) -0.008(4)
O3 0.019(4) 0.025(5) 0.024(5) -0.001(4) 0.001(4) -0.003(4)
O4 0.026(5) 0.024(5) 0.018(5) 0.000(4) 0.001(4) -0.011(4)
O5 0.027(5) 0.022(5) 0.014(4) 0.001(4) 0.003(4) -0.008(4)
O6 0.014(4) 0.012(4) 0.022(5) -0.007(3) 0.001(3) 0.001(3)
O7 0.042(6) 0.034(5) 0.022(5) -0.013(4) -0.005(4) -0.011(5)
O8 0.026(5) 0.028(5) 0.027(5) -0.003(4) -0.007(4) 0.002(4)
O9 0.030(5) 0.039(5) 0.010(4) 0.006(4) 0.001(4) -0.015(4)
O10 0.027(5) 0.017(4) 0.019(5) -0.001(4) -0.004(4) -0.005(4)
O11 0.036(5) 0.037(6) 0.022(5) -0.015(4) 0.008(4) -0.010(5)
O12 0.021(4) 0.024(5) 0.022(5) -0.011(4) 0.002(4) -0.004(4)
O13 0.019(4) 0.028(5) 0.013(4) -0.005(4) 0.005(3) -0.009(4)
O14 0.045(6) 0.042(6) 0.023(5) -0.006(4) -0.012(4) -0.020(5)
O15 0.022(4) 0.029(5) 0.029(5) -0.009(4) 0.000(4) -0.011(4)
O16 0.013(4) 0.025(5) 0.036(5) -0.015(4) -0.002(4) -0.001(4)
O17 0.027(5) 0.028(5) 0.013(4) 0.001(4) -0.002(4) -0.015(4)
O18 0.022(4) 0.019(4) 0.011(4) 0.000(3) -0.003(3) -0.007(4)
O19 0.029(5) 0.031(5) 0.047(6) -0.013(5) 0.006(4) -0.017(4)
O20 0.031(5) 0.030(5) 0.019(5) -0.007(4) -0.006(4) -0.003(4)
O21 0.026(5) 0.017(4) 0.030(5) -0.006(4) 0.002(4) -0.013(4)
O22 0.022(5) 0.032(6) 0.059(7) -0.013(5) -0.003(5) -0.006(4)
O23 0.036(5) 0.029(5) 0.021(5) -0.003(4) 0.003(4) -0.015(4)
O24 0.023(4) 0.022(5) 0.020(5) -0.004(4) 0.001(4) -0.011(4)
O25 0.028(5) 0.025(5) 0.048(6) -0.010(5) 0.000(5) -0.001(4)
O26 0.035(5) 0.028(5) 0.021(5) -0.002(4) -0.001(4) -0.014(4)
O27 0.023(5) 0.018(5) 0.036(5) -0.007(4) 0.002(4) -0.006(4)
O28 0.021(5) 0.020(5) 0.031(5) 0.006(4) -0.003(4) 0.000(4)
O29 0.017(4) 0.008(4) 0.015(4) 0.001(3) 0.002(3) 0.000(3)
O30 0.040(6) 0.019(5) 0.044(6) -0.008(4) -0.008(5) -0.010(4)
O31 0.033(5) 0.034(5) 0.025(5) -0.002(4) -0.009(4) -0.015(4)
O32 0.030(5) 0.018(5) 0.023(5) 0.000(4) -0.003(4) -0.005(4)
O33 0.050(6) 0.024(5) 0.023(5) 0.007(4) -0.007(5) -0.010(5)
O34 0.046(7) 0.060(7) 0.028(6) 0.000(5) -0.010(5) -0.003(6)
O35 0.092(10) 0.086(10) 0.046(8) -0.028(8) -0.008(7) -0.016(9)
O36 0.125(13) 0.157(15) 0.047(9) 0.022(9) 0.015(9) -0.110(13)
C1 0.035(8) 0.061(11) 0.026(8) -0.007(8) 0.002(7) -0.014(8)
C2 0.044(9) 0.050(10) 0.036(9) -0.023(8) -0.002(7) -0.007(8)
C3 0.044(10) 0.071(12) 0.040(10) -0.001(9) -0.009(8) -0.023(9)
C4 0.21(2) 0.21(2) 0.17(2) -0.015(17) 0.001(17) -0.126(18)
C5 0.18(2) 0.18(2) 0.19(2) -0.008(16) 0.000(17) -0.106(18)
C6 0.21(2) 0.16(2) 0.15(2) -0.042(16) 0.047(17) -0.081(16)
C7 0.23(3) 0.25(3) 0.26(3) -0.077(19) 0.044(19) -0.10(2)
O10W 0.076(8) 0.079(9) 0.055(8) -0.003(7) 0.002(7) -0.060(8)
O11W 0.034(6) 0.025(6) 0.112(11) 0.012(6) -0.031(6) -0.011(5)
O12W 0.061(9) 0.085(11) 0.144(15) -0.067(11) 0.003(9) -0.024(8)
O13W 0.124(13) 0.102(12) 0.102(12) -0.063(10) 0.052(10) -0.079(11)
O14W 0.071(11) 0.165(18) 0.161(18) -0.119(16) 0.005(11) -0.028(11)
O15W 0.064(9) 0.075(10) 0.179(19) -0.051(11) 0.019(10) -0.039(8)
O16W 0.099(13) 0.44(4) 0.044(10) -0.012(16) 0.014(9) -0.17(2)
O17W 0.111(17) 0.16(2) 0.23(3) -0.06(2) -0.010(18) 0.015(15)
N1 0.097(14) 0.104(15) 0.058(11) -0.019(11) 0.015(10) -0.066(13)

loop_
_atom_type_symbol
_atom_type_description
_atom_type_scat_dispersion_real
_atom_type_scat_dispersion_imag
_atom_type_scat_source
C C 0.0033 0.0016 'International Tables Vol C Tables 4.2.6.8 and 6.1.1.4'
Sb Sb -0.5866 1.5461 'International Tables Vol C Tables 4.2.6.8 and 6.1.1.4'
Mn Mn 0.3368 0.7283 'International Tables Vol C Tables 4.2.6.8 and 6.1.1.4'
O O 0.0106 0.0060 'International Tables Vol C Tables 4.2.6.8 and 6.1.1.4'
W W -0.8490 6.8722 'International Tables Vol C Tables 4.2.6.8 and 6.1.1.4'
N N 0.0061 0.0033 'International Tables Vol C Tables 4.2.6.8 and 6.1.1.4'
H H 0.0000 0.0000 'International Tables Vol C Tables 4.2.6.8 and 6.1.1.4'

loop_
_geom_angle_atom_site_label_1
_geom_angle_atom_site_label_2
_geom_angle_atom_site_label_3
_geom_angle
_geom_angle_site_symmetry_1
_geom_angle_site_symmetry_3
O1 W1 Mn3 90.0(3) . .
O1 W1 O2 100.1(4) . .
O1 W1 O3 97.7(4) . .
O1 W1 O4 102.9(4) . .
O1 W1 O5 100.0(4) . .
O1 W1 O6 170.1(4) . .
O2 W1 Mn3 127.3(3) . .
O2 W1 O3 87.5(3) . .
O2 W1 O5 156.4(3) . .
O2 W1 O6 74.5(3) . .
O3 W1 Mn3 39.8(2) . .
O3 W1 O6 74.0(3) . .
O4 W1 Mn3 129.9(3) . .
O4 W1 O2 98.1(4) . .
O4 W1 O3 157.3(3) . .
O4 W1 O5 89.4(3) . .
O4 W1 O6 86.3(3) . .
O5 W1 Mn3 40.6(2) . .
O5 W1 O3 77.6(3) . .
O5 W1 O6 83.7(3) . .
O6 W1 Mn3 86.88(19) . .
O2 W2 O6 71.5(3) . .
O2 W2 O10 78.4(3) . .
O7 W2 O2 86.8(4) . .
O7 W2 O6 89.0(3) . .
O7 W2 O10 158.0(4) . .
O8 W2 O2 95.4(4) . .
O8 W2 O6 161.5(4) . .
O8 W2 O7 103.5(4) . .
O8 W2 O9 104.1(4) . .
O8 W2 O10 94.0(4) . .
O9 W2 O2 156.7(3) . .
O9 W2 O6 86.5(3) . .
O9 W2 O7 100.5(4) . .
O9 W2 O10 87.6(4) . .
O10 W2 O6 71.0(3) . .
O3 W3 Mn3 39.7(2) . .
O3 W3 O6 74.2(3) . .
O6 W3 Mn3 86.8(2) . .
O10 W3 Mn3 128.5(3) . .
O10 W3 O3 88.8(4) . .
O10 W3 O6 73.8(3) . .
O10 W3 O13 157.1(3) . .
O11 W3 Mn3 90.2(3) . .
O11 W3 O3 96.6(4) . .
O11 W3 O6 168.7(4) . .
O11 W3 O10 99.8(4) . .
O11 W3 O12 102.6(4) . .
O11 W3 O13 100.2(4) . .
O12 W3 Mn3 129.9(3) . .
O12 W3 O3 158.5(3) . .
O12 W3 O6 87.6(3) . .
O12 W3 O10 97.0(4) . .
O12 W3 O13 89.2(3) . .
O13 W3 Mn3 40.7(2) . .
O13 W3 O3 78.0(3) . .
O13 W3 O6 84.6(3) . .
O13 W4 O18 82.8(3) . .
O14 W4 O13 101.4(4) . .
O14 W4 O15 99.5(4) . .
O14 W4 O16 101.8(4) . .
O14 W4 O17 99.4(4) . .
O14 W4 O18 173.4(4) . .
O15 W4 O13 86.4(3) . .
O15 W4 O17 160.5(3) . .
O15 W4 O18 75.5(3) . .
O16 W4 O13 156.7(3) . .
O16 W4 O15 88.8(4) . .
O16 W4 O17 91.9(4) . .
O16 W4 O18 74.0(3) . .
O17 W4 O13 85.3(3) . .
O17 W4 O18 86.0(3) . .
O12 W5 O15 79.8(3) . .
O12 W5 O18 82.7(3) . .
O15 W5 O18 75.4(3) . .
O19 W5 O12 101.1(4) . .
O19 W5 O15 96.4(4) . .
O19 W5 O18 170.3(4) . .
O19 W5 O20 103.7(4) . .
O19 W5 O21 99.7(4) . .
O20 W5 O12 88.5(4) . .
O20 W5 O15 158.4(4) . .
O20 W5 O18 85.2(3) . .
O20 W5 O21 98.2(4) . .
O21 W5 O12 155.9(3) . .
O21 W5 O15 86.1(4) . .
O21 W5 O18 74.9(3) . .
O16 W6 O18 72.6(3) . .
O21 W6 O16 84.4(3) . .
O21 W6 O18 73.8(3) . .
O22 W6 O16 94.3(4) . .
O22 W6 O18 163.5(4) . .
O22 W6 O21 95.4(4) . .
O22 W6 O23 104.1(5) . .
O22 W6 O24 102.6(4) . .
O23 W6 O16 161.5(4) . .
O23 W6 O18 89.0(3) . .
O23 W6 O21 92.3(4) . .
O23 W6 O24 92.6(4) . .
O24 W6 O16 84.7(3) . .
O24 W6 O18 86.4(3) . .
O24 W6 O21 159.5(3) . .
O24 W7 O27 160.3(3) . .
O24 W7 O28 86.4(4) . .
O24 W7 O29 86.6(3) . .
O25 W7 O24 100.2(4) . .
O25 W7 O26 104.4(5) . .
O25 W7 O27 97.3(4) . .
O25 W7 O28 94.8(4) . .
O25 W7 O29 165.5(4) . .
O26 W7 O24 92.4(4) . .
O26 W7 O27 91.9(4) . .
O26 W7 O28 160.7(4) . .
O26 W7 O29 88.0(3) . .
O27 W7 O28 83.2(4) . .
O27 W7 O29 74.4(3) . .
O28 W7 O29 72.7(3) . .
O4 W8 O29 83.8(3) . .
O27 W8 O4 156.9(3) . .
O27 W8 O29 75.0(3) . .
O27 W8 O32 86.2(4) . .
O30 W8 O4 100.5(4) . .
O30 W8 O27 99.5(4) . .
O30 W8 O29 171.4(4) . .
O30 W8 O31 104.0(4) . .
O30 W8 O32 98.6(4) . .
O31 W8 O4 89.1(4) . .
O31 W8 O27 97.3(4) . .
O31 W8 O29 83.4(3) . .
O31 W8 O32 156.2(4) . .
O32 W8 O4 79.4(3) . .
O32 W8 O29 74.7(3) . .
O5 W9 O29 83.3(3) . .
O17 W9 O5 85.5(3) . .
O17 W9 O29 85.6(3) . .
O28 W9 O5 157.2(4) . .
O28 W9 O17 91.6(4) . .
O28 W9 O29 73.9(3) . .
O28 W9 O32 89.0(4) . .
O32 W9 O5 86.2(4) . .
O32 W9 O17 160.2(3) . .
O32 W9 O29 75.5(3) . .
O33 W9 O5 100.9(4) . .
O33 W9 O17 100.2(4) . .
O33 W9 O28 101.9(4) . .
O33 W9 O29 173.0(4) . .
O33 W9 O32 99.1(4) . .
O6 Sb1 O29 93.2(3) . .
O18 Sb1 O6 94.1(3) . .
O18 Sb1 O29 89.1(3) . .
O1W W10 O7 172.1(6) . 2_657
O1W W10 O9 89.0(6) . .
O1W W10 O31 89.3(5) . 2_657
O2W W10 O1W 94.8(7) . .
O2W W10 O7 92.6(5) . 2_657
O2W W10 O9 176.1(5) . .
O2W W10 O20 92.3(5) . .
O2W W10 O31 92.4(5) . 2_657
O7 W10 O9 83.6(4) 2_657 .
O20 W10 O1W 93.7(5) . .
O20 W10 O7 88.9(4) . 2_657
O20 W10 O9 88.1(4) . .
O20 W10 O31 174.1(4) . 2_657
O31 W10 O7 87.5(4) 2_657 2_657
O31 W10 O9 86.9(4) 2_657 .
O1W Mn1 O2W 90.5(6) . .
O1W Mn1 O7 178.5(6) . 2_657
O1W Mn1 O20 92.3(5) . .
O7 Mn1 O2W 88.1(5) 2_657 .
O9 Mn1 O1W 93.9(6) . .
O9 Mn1 O2W 174.7(5) . .
O9 Mn1 O7 87.5(4) . 2_657
O9 Mn1 O20 90.8(4) . .
O9 Mn1 O31 93.0(4) . 2_657
O20 Mn1 O2W 86.2(4) . .
O20 Mn1 O7 87.1(4) . 2_657
O31 Mn1 O1W 91.5(5) 2_657 .
O31 Mn1 O2W 89.7(5) 2_657 .
O31 Mn1 O7 89.0(4) 2_657 2_657
O31 Mn1 O20 174.4(5) 2_657 .
O4W Mn2 O3W 82.7(5) . .
O5W Mn2 O3W 85.0(5) . .
O5W Mn2 O4W 94.4(6) . .
O8 Mn2 O3W 166.6(4) 2_657 .
O8 Mn2 O4W 86.9(4) 2_657 .
O8 Mn2 O5W 87.5(5) 2_657 .
O8 Mn2 O23 98.0(3) 2_657 .
O23 Mn2 O3W 93.0(4) . .
O23 Mn2 O4W 173.3(4) . .
O23 Mn2 O5W 90.2(5) . .
O26 Mn2 O3W 92.1(4) . .
O26 Mn2 O4W 93.2(4) . .
O26 Mn2 O5W 171.4(5) . .
O26 Mn2 O8 96.9(4) . 2_657
O26 Mn2 O23 81.8(3) . .
W3 Mn3 W1 66.20(4) . .
O3 Mn3 W1 39.2(2) . .
O3 Mn3 W3 38.5(2) . .
O3 Mn3 O5 75.3(3) . .
O3 Mn3 O13 74.9(3) . .
O5 Mn3 W1 38.7(2) . .
O5 Mn3 W3 86.7(2) . .
O5 Mn3 O13 83.7(3) . .
O13 Mn3 W1 87.3(2) . .
O13 Mn3 W3 38.6(2) . .
C1 Mn3 W1 138.2(5) . .
C1 Mn3 W3 138.5(5) . .
C1 Mn3 O3 174.6(5) . .
C1 Mn3 O5 100.9(6) . .
C1 Mn3 O13 101.1(6) . .
C1 Mn3 C3 87.2(7) . .
C2 Mn3 W1 134.2(5) . .
C2 Mn3 W3 86.4(6) . .
C2 Mn3 O3 97.0(6) . .
C2 Mn3 O5 172.2(6) . .
C2 Mn3 O13 93.1(6) . .
C2 Mn3 C1 86.6(7) . .
C2 Mn3 C3 90.7(9) . .
C3 Mn3 W1 84.3(5) . .
C3 Mn3 W3 133.8(5) . .
C3 Mn3 O3 96.7(6) . .
C3 Mn3 O5 91.5(7) . .
C3 Mn3 O13 171.1(6) . .
O7W Mn4 O6W 88.2(4) . .
O7W Mn4 O8W 93.3(4) . .
O7W Mn4 O9W 85.1(4) . .
O7W Mn4 O10W 172.0(4) . .
O8W Mn4 O6W 87.4(4) . .
O9W Mn4 O6W 172.7(4) . .
O9W Mn4 O8W 90.2(4) . .
O10W Mn4 O6W 99.3(5) . .
O10W Mn4 O8W 89.7(4) . .
O10W Mn4 O9W 87.6(4) . .
O11W Mn4 O6W 89.3(4) . .
O11W Mn4 O7W 85.9(4) . .
O11W Mn4 O8W 176.7(4) . .
O11W Mn4 O9W 93.0(5) . .
O11W Mn4 O10W 91.5(4) . .
W1 O2 W2 118.5(4) . .
W1 O3 Mn3 101.0(4) . .
W3 O3 W1 117.2(4) . .
W3 O3 Mn3 101.8(4) . .
W1 O4 W8 148.1(5) . .
W1 O5 Mn3 100.7(4) . .
W9 O5 W1 139.1(4) . .
W9 O5 Mn3 120.0(4) . .
W1 O6 W3 94.4(3) . .
W2 O6 W1 94.5(3) . .
W2 O6 W3 95.3(3) . .
Sb1 O6 W1 128.1(4) . .
Sb1 O6 W2 110.2(4) . .
Sb1 O6 W3 126.1(4) . .
W2 O7 W10 173.3(6) . 2_657
W2 O7 Mn1 168.7(6) . 2_657
W2 O8 Mn2 166.8(6) . 2_657
W2 O9 W10 176.7(5) . .
W2 O9 Mn1 175.1(6) . .
W3 O10 W2 119.4(4) . .
W3 O12 W5 148.9(5) . .
W3 O13 W4 139.2(4) . .
W3 O13 Mn3 100.7(3) . .
W4 O13 Mn3 119.8(4) . .
W4 O15 W5 116.8(4) . .
W4 O16 W6 119.4(4) . .
W9 O17 W4 156.8(5) . .
W5 O18 W4 92.2(3) . .
W6 O18 W4 94.1(3) . .
W6 O18 W5 93.6(3) . .
Sb1 O18 W4 137.1(4) . .
Sb1 O18 W5 115.3(3) . .
Sb1 O18 W6 114.8(4) . .
W5 O20 W10 139.6(5) . .
W5 O20 Mn1 138.7(5) . .
W5 O21 W6 117.4(4) . .
W6 O23 Mn2 140.0(5) . .
W7 O24 W6 144.2(5) . .
W7 O26 Mn2 139.7(5) . .
W8 O27 W7 116.2(4) . .
W9 O28 W7 118.6(4) . .
W7 O29 W8 94.1(3) . .
W7 O29 W9 94.9(3) . .
W8 O29 W9 91.9(3) . .
Sb1 O29 W7 114.6(3) . .
Sb1 O29 W8 113.7(3) . .
Sb1 O29 W9 138.0(4) . .
W8 O31 W10 134.9(5) . 2_657
W8 O31 Mn1 139.3(5) . 2_657
W9 O32 W8 117.8(4) . .
O34 C1 Mn3 173.8(14) . .
O35 C2 Mn3 179.0(18) . .
O36 C3 Mn3 175.4(16) . .
H4A C4 H4B 109.5 . .
H4A C4 H4C 109.5 . .
H4B C4 H4C 109.5 . .
N1 C4 H4A 109.5 . .
N1 C4 H4B 109.5 . .
N1 C4 H4C 109.5 . .
H5A C5 H5B 109.5 . .
H5A C5 H5C 109.5 . .
H5B C5 H5C 109.5 . .
N1 C5 H5A 109.5 . .
N1 C5 H5B 109.5 . .
N1 C5 H5C 109.5 . .
H6A C6 H6B 109.5 . .
H6A C6 H6C 109.5 . .
H6B C6 H6C 109.5 . .
N1 C6 H6A 109.5 . .
N1 C6 H6B 109.5 . .
N1 C6 H6C 109.5 . .
H7A C7 H7B 109.5 . .
H7A C7 H7C 109.5 . .
H7B C7 H7C 109.5 . .
N1 C7 H7A 109.5 . .
N1 C7 H7B 109.5 . .
N1 C7 H7C 109.5 . .
C4 N1 C5 116(3) . .
C4 N1 C6 109(3) . .
C6 N1 C5 118(3) . .
C7 N1 C4 102(3) . .
C7 N1 C5 103(3) . .
C7 N1 C6 108(3) . .

loop_
_geom_bond_atom_site_label_1
_geom_bond_atom_site_label_2
_geom_bond_distance
_geom_bond_site_symmetry_2
W1 Mn3 3.117(2) .
W1 O1 1.709(9) .
W1 O2 1.830(8) .
W1 O3 2.007(9) .
W1 O4 1.815(8) .
W1 O5 1.985(8) .
W1 O6 2.312(8) .
W2 O2 2.076(8) .
W2 O6 2.262(8) .
W2 O7 1.761(9) .
W2 O8 1.732(8) .
W2 O9 1.743(8) .
W2 O10 2.088(8) .
W3 Mn3 3.113(2) .
W3 O3 1.979(9) .
W3 O6 2.325(7) .
W3 O10 1.836(8) .
W3 O11 1.710(8) .
W3 O12 1.812(8) .
W3 O13 1.978(8) .
W4 O13 1.984(8) .
W4 O14 1.703(9) .
W4 O15 1.895(9) .
W4 O16 1.842(8) .
W4 O17 1.910(8) .
W4 O18 2.339(8) .
W5 O12 1.991(8) .
W5 O15 1.999(9) .
W5 O18 2.262(8) .
W5 O19 1.715(9) .
W5 O20 1.783(8) .
W5 O21 1.884(8) .
W6 O16 2.046(9) .
W6 O18 2.249(8) .
W6 O21 1.964(8) .
W6 O22 1.721(9) .
W6 O23 1.764(9) .
W6 O24 1.912(8) .
W7 O24 1.889(8) .
W7 O25 1.714(9) .
W7 O26 1.761(9) .
W7 O27 1.979(8) .
W7 O28 2.026(9) .
W7 O29 2.241(7) .
W8 O4 1.992(8) .
W8 O27 1.910(8) .
W8 O29 2.269(8) .
W8 O30 1.721(9) .
W8 O31 1.790(9) .
W8 O32 1.971(9) .
W9 O5 1.972(8) .
W9 O17 1.893(8) .
W9 O28 1.869(9) .
W9 O29 2.308(8) .
W9 O32 1.872(8) .
W9 O33 1.704(9) .
Sb1 O6 1.987(7) .
Sb1 O18 1.983(7) .
Sb1 O29 1.991(7) .
W10 O1W 2.072(14) .
W10 O2W 1.973(14) .
W10 O7 2.132(10) 2_657
W10 O9 2.188(10) .
W10 O20 2.055(9) .
W10 O31 2.113(10) 2_657
Mn1 O1W 2.059(15) .
Mn1 O2W 2.136(14) .
Mn1 O7 2.136(10) 2_657
Mn1 O9 2.027(10) .
Mn1 O20 2.118(10) .
Mn1 O31 2.049(10) 2_657
Mn2 O3W 2.206(10) .
Mn2 O4W 2.189(11) .
Mn2 O5W 2.188(13) .
Mn2 O8 2.115(9) 2_657
Mn2 O23 2.117(9) .
Mn2 O26 2.110(9) .
Mn3 O3 2.033(8) .
Mn3 O5 2.063(9) .
Mn3 O13 2.066(8) .
Mn3 C1 1.777(15) .
Mn3 C2 1.749(16) .
Mn3 C3 1.784(19) .
Mn4 O6W 2.193(10) .
Mn4 O7W 2.168(10) .
Mn4 O8W 2.190(10) .
Mn4 O9W 2.180(10) .
Mn4 O10W 2.173(11) .
Mn4 O11W 2.119(10) .
O7 W10 2.132(10) 2_657
O7 Mn1 2.136(10) 2_657
O8 Mn2 2.115(9) 2_657
O31 W10 2.113(10) 2_657
O31 Mn1 2.049(10) 2_657
O34 C1 1.170(17) .
O35 C2 1.149(18) .
O36 C3 1.14(2) .
C4 H4A 0.9600 .
C4 H4B 0.9600 .
C4 H4C 0.9600 .
C4 N1 1.38(4) .
C5 H5A 0.9600 .
C5 H5B 0.9600 .
C5 H5C 0.9600 .
C5 N1 1.44(4) .
C6 H6A 0.9600 .
C6 H6B 0.9600 .
C6 H6C 0.9600 .
C6 N1 1.43(4) .
C7 H7A 0.9600 .
C7 H7B 0.9600 .
C7 H7C 0.9600 .
C7 N1 1.37(5) .
